data_2214228
loop_
_publ_author_name
'Dong-Chuan Wang'
'Zhi-Zhi Hu'
'Hai-Jun Chi'
'Zhi-Qiang Zhang'
'Xiao-Jun Peng'

_publ_section_title
8-[3,4-Bis(ethoxycarbonylmethoxy)phenyl]-4,4-difluoro-1,3,5,7-tetramethyl-4-bora-3a,4a-diaza-<i>s</i>-indacene
_journal_coeditor_code HB2443
_journal_issue 7
_journal_name_full 'Acta Crystallographica Section E'
_journal_page_first o3106
_journal_page_last o3106
_journal_paper_doi 10.1107/S1600536807026979
_journal_volume 63
_journal_year 2007
_chemical_formula_iupac 'C27 H31 B F2 N2 O6'
_chemical_formula_moiety 'C27 H31 B F2 N2 O6'
_chemical_formula_sum 'C27 H31 B F2 N2 O6'
_chemical_formula_weight 528.35
_chemical_melting_point 392
_chemical_name_systematic
;
8-[3,4-Bis(ethoxycarbonylmethoxy)phenyl]-
4,4-difluoro-1,3,5,7-tetramethyl-4-bora-3a,4a-diaza-<i>s</i>-indacene
;
_space_group_IT_number 14
_symmetry_cell_setting monoclinic
_symmetry_space_group_name_Hall '-P 2yn'
_symmetry_space_group_name_H-M 'P 1 21/n 1'
_atom_sites_solution_hydrogens geom
_atom_sites_solution_primary direct
_atom_sites_solution_secondary difmap
_audit_creation_method SHELXL-97
_cell_angle_alpha 90.00
_cell_angle_beta 93.231(5)
_cell_angle_gamma 90.00
_cell_formula_units_Z 4
_cell_length_a 9.6068(6)
_cell_length_b 7.5418(6)
_cell_length_c 36.896(2)
_cell_measurement_reflns_used 6052
_cell_measurement_temperature 298(2)
_cell_measurement_theta_max 27.54
_cell_measurement_theta_min 2.17
_cell_volume 2669.0(3)
_computing_cell_refinement 'SAINT (Bruker, 2001)'
_computing_data_collection 'APEX2 (Bruker, 2005)'
_computing_data_reduction SAINT
_computing_molecular_graphics 'SHELXTL (Bruker, 1997)'
_computing_publication_material SHELXTL
_computing_structure_refinement 'SHELXL97 (Sheldrick, 1997)'
_computing_structure_solution 'SHELXS97 (Sheldrick, 1997)'
_diffrn_ambient_temperature 298(2)
_diffrn_detector_area_resol_mean 3.53
_diffrn_measured_fraction_theta_full 0.996
_diffrn_measured_fraction_theta_max 0.996
_diffrn_measurement_device_type 'Bruker SMART APEX II CCD'
_diffrn_measurement_method \w
_diffrn_radiation_monochromator graphite
_diffrn_radiation_source 'fine-focus sealed tube'
_diffrn_radiation_type MoK\a
_diffrn_radiation_wavelength 0.71073
_diffrn_reflns_av_R_equivalents 0.0785
_diffrn_reflns_av_sigmaI/netI 0.0816
_diffrn_reflns_limit_h_max 11
_diffrn_reflns_limit_h_min -11
_diffrn_reflns_limit_k_max 8
_diffrn_reflns_limit_k_min -8
_diffrn_reflns_limit_l_max 43
_diffrn_reflns_limit_l_min -43
_diffrn_reflns_number 12387
_diffrn_reflns_theta_full 25.00
_diffrn_reflns_theta_max 25.00
_diffrn_reflns_theta_min 2.21
_diffrn_standards_decay_% 0
_diffrn_standards_interval_count 0
_diffrn_standards_interval_time 0
_diffrn_standards_number 0
_exptl_absorpt_coefficient_mu 0.101
_exptl_absorpt_correction_T_max 0.992
_exptl_absorpt_correction_T_min 0.940
_exptl_absorpt_correction_type multi-scan
_exptl_absorpt_process_details '(SADABS; Bruker, 1997)'
_exptl_crystal_colour red
_exptl_crystal_density_diffrn 1.315
_exptl_crystal_density_method 'not measured'
_exptl_crystal_description slab
_exptl_crystal_F_000 1112
_exptl_crystal_size_max 0.62
_exptl_crystal_size_mid 0.21
_exptl_crystal_size_min 0.08
_refine_diff_density_max 0.245
_refine_diff_density_min -0.195
_refine_ls_extinction_coef 0
_refine_ls_extinction_expression Fc^*^=kFc[1+0.001xFc^2^\l^3^/sin(2\q)]^-1/4^
_refine_ls_extinction_method none
_refine_ls_goodness_of_fit_ref 0.931
_refine_ls_hydrogen_treatment constr
_refine_ls_matrix_type full
_refine_ls_number_parameters 343
_refine_ls_number_reflns 4681
_refine_ls_number_restraints 0
_refine_ls_restrained_S_all 0.931
_refine_ls_R_factor_all 0.1356
_refine_ls_R_factor_gt 0.0563
_refine_ls_shift/su_max 0.000
_refine_ls_shift/su_mean 0.000
_refine_ls_structure_factor_coef Fsqd
_refine_ls_weighting_details 'calc w=1/[\s^2^(Fo^2^)+(0.0659P)^2^+0.0000P] where P=(Fo^2^+2Fc^2^)/3'
_refine_ls_weighting_scheme calc
_refine_ls_wR_factor_gt 0.1292
_refine_ls_wR_factor_ref 0.1521
_reflns_number_gt 2283
_reflns_number_total 4681
_reflns_threshold_expression I>2\s(I)
_cod_data_source_file hb2443.cif
_cod_data_source_block I
_cod_depositor_comments
;
The following automatic conversions were performed:

'_chemical_melting_point' value '392K' was changed to '392' - the
value should be numeric and without a unit designator.

Automatic conversion script
Id: cif_fix_values 1646 2011-03-28 12:23:43Z adriana 

The following automatic conversions were performed:

'_chemical_melting_point' value '392K' was changed to '392' - the
value should be numeric and without a unit designator.

Automatic conversion script
Id: cif_fix_values 1715 2011-07-08 13:25:40Z adriana 
;
_cod_original_sg_symbol_H-M 'P 21/n'
_cod_database_code 2214228
_cod_database_fobs_code 2214228

loop_
_symmetry_equiv_pos_as_xyz
'x, y, z'
'-x+1/2, y+1/2, -z+1/2'
'-x, -y, -z'
'x-1/2, -y-1/2, z-1/2'

loop_
_atom_site_type_symbol
_atom_site_label
_atom_site_fract_x
_atom_site_fract_y
_atom_site_fract_z
_atom_site_U_iso_or_equiv
_atom_site_adp_type
_atom_site_calc_flag
_atom_site_refinement_flags
_atom_site_occupancy
O O6 -0.1822(2) 0.8666(3) 0.06347(5) 0.0579(6) Uani d . 1
O O5 -0.00951(19) 1.0920(3) 0.04268(5) 0.0507(6) Uani d . 1
O O4 0.2203(2) 0.9416(3) 0.02309(5) 0.0577(6) Uani d . 1
F F2 0.5394(2) 1.1742(3) 0.24401(5) 0.0815(7) Uani d . 1
C C27 0.1234(3) 1.0922(4) 0.10128(8) 0.0458(8) Uani d . 1
H H27A 0.1871 1.1750 0.0936 0.055 Uiso calc R 1
O O3 0.3274(2) 1.1992(4) 0.01361(6) 0.0743(8) Uani d . 1
C C26 0.0153(3) 1.0365(4) 0.07791(7) 0.0424(8) Uani d . 1
N N2 0.3670(3) 1.2976(4) 0.20215(7) 0.0535(7) Uani d . 1
C C25 -0.0805(3) 0.9139(4) 0.08945(8) 0.0467(8) Uani d . 1
N N1 0.4885(3) 1.0196(4) 0.18797(6) 0.0534(7) Uani d . 1
F F1 0.61150(19) 1.2953(3) 0.19255(6) 0.0860(7) Uani d . 1
O O2 -0.3397(2) 0.4649(3) 0.08974(7) 0.0765(8) Uani d . 1
C C24 0.1374(3) 1.0247(4) 0.13646(8) 0.0452(8) Uani d . 1
O O1 -0.1254(2) 0.5049(4) 0.07078(7) 0.0823(8) Uani d . 1
C C23 0.2524(3) 1.2409(5) 0.17989(8) 0.0482(8) Uani d . 1
C C22 -0.0683(3) 0.8504(5) 0.12437(8) 0.0547(9) Uani d . 1
H H22A -0.1333 0.7701 0.1324 0.066 Uiso calc R 1
C C21 0.2249(3) 1.1173(5) 0.02085(8) 0.0536(9) Uani d . 1
C C20 -0.2360(4) 0.5594(5) 0.07760(9) 0.0566(9) Uani d . 1
C C19 0.2586(3) 1.0815(4) 0.16097(7) 0.0443(8) Uani d . 1
C C18 -0.2858(3) 0.7483(5) 0.07327(9) 0.0569(9) Uani d . 1
H H18A -0.3620 0.7518 0.0549 0.068 Uiso calc R 1
H H18B -0.3217 0.7874 0.0960 0.068 Uiso calc R 1
C C17 0.0898(3) 1.2038(5) 0.02750(8) 0.0539(9) Uani d . 1
H H17A 0.1075 1.3036 0.0437 0.065 Uiso calc R 1
H H17B 0.0502 1.2501 0.0047 0.065 Uiso calc R 1
C C16 0.3740(3) 0.9695(5) 0.16491(7) 0.0488(8) Uani d . 1
C C15 0.0413(3) 0.9063(5) 0.14764(8) 0.0543(9) Uani d . 1
H H15A 0.0494 0.8625 0.1712 0.065 Uiso calc R 1
C C14 0.4054(3) 0.8035(5) 0.14945(8) 0.0544(9) Uani d . 1
C C13 0.1425(3) 1.3670(5) 0.18329(9) 0.0575(9) Uani d . 1
C C12 0.5842(3) 0.8895(6) 0.18741(9) 0.0629(10) Uani d . 1
C C11 0.5356(4) 0.7565(5) 0.16382(10) 0.0667(11) Uani d . 1
H H11A 0.5832 0.6530 0.1586 0.080 Uiso calc R 1
C C10 0.3210(4) 0.6941(5) 0.12208(9) 0.0720(11) Uani d . 1
H H10A 0.3709 0.5874 0.1170 0.108 Uiso calc R 1
H H10B 0.3050 0.7609 0.1001 0.108 Uiso calc R 1
H H10C 0.2331 0.6641 0.1317 0.108 Uiso calc R 1
C C9 0.4263(4) 1.5517(6) 0.24383(9) 0.0861(13) Uani d . 1
H H9A 0.5151 1.4933 0.2464 0.129 Uiso calc R 1
H H9B 0.3863 1.5578 0.2671 0.129 Uiso calc R 1
H H9C 0.4384 1.6695 0.2347 0.129 Uiso calc R 1
C C8 0.7207(3) 0.8948(6) 0.20889(11) 0.0952(15) Uani d . 1
H H8A 0.7273 1.0029 0.2227 0.143 Uiso calc R 1
H H8B 0.7954 0.8897 0.1927 0.143 Uiso calc R 1
H H8C 0.7270 0.7953 0.2251 0.143 Uiso calc R 1
C C7 0.3452(4) 0.8467(6) 0.01443(12) 0.0840(13) Uani d . 1
H H7A 0.4207 0.8733 0.0321 0.101 Uiso calc R 1
H H7B 0.3735 0.8809 -0.0094 0.101 Uiso calc R 1
C C6 -0.4550(4) 0.1959(6) 0.09749(12) 0.0955(14) Uani d . 1
H H6A -0.4454 0.0703 0.1011 0.143 Uiso calc R 1
H H6B -0.5098 0.2180 0.0754 0.143 Uiso calc R 1
H H6C -0.5004 0.2470 0.1175 0.143 Uiso calc R 1
C C5 0.3318(4) 1.4503(5) 0.21813(9) 0.0628(10) Uani d . 1
C C4 0.1942(4) 1.4927(5) 0.20706(9) 0.0663(10) Uani d . 1
H H4A 0.1455 1.5912 0.2147 0.080 Uiso calc R 1
B B 0.5065(4) 1.1986(6) 0.20735(10) 0.0595(11) Uani d . 1
C C3 -0.0018(4) 1.3661(5) 0.16650(10) 0.0809(12) Uani d . 1
H H3A -0.0504 1.4699 0.1740 0.121 Uiso calc R 1
H H3B -0.0498 1.2621 0.1741 0.121 Uiso calc R 1
H H3C 0.0015 1.3657 0.1405 0.121 Uiso calc R 1
C C2 -0.3184(4) 0.2748(5) 0.09514(12) 0.0856(13) Uani d . 1
H H2A -0.2714 0.2244 0.0749 0.103 Uiso calc R 1
H H2B -0.2618 0.2531 0.1173 0.103 Uiso calc R 1
C C1 0.3110(5) 0.6528(6) 0.01509(13) 0.1050(15) Uani d . 1
H H1A 0.3918 0.5853 0.0095 0.158 Uiso calc R 1
H H1B 0.2364 0.6281 -0.0026 0.158 Uiso calc R 1
H H1C 0.2829 0.6207 0.0388 0.158 Uiso calc R 1

loop_
_atom_site_aniso_label
_atom_site_aniso_U_11
_atom_site_aniso_U_22
_atom_site_aniso_U_33
_atom_site_aniso_U_12
_atom_site_aniso_U_13
_atom_site_aniso_U_23
O6 0.0483(12) 0.0693(17) 0.0549(13) -0.0203(12) -0.0077(11) 0.0065(12)
O5 0.0440(11) 0.0644(17) 0.0433(12) -0.0055(11) -0.0022(9) 0.0107(11)
O4 0.0510(13) 0.0592(19) 0.0629(14) 0.0028(13) 0.0033(11) 0.0007(12)
F2 0.0780(13) 0.1115(19) 0.0524(12) -0.0054(13) -0.0198(10) -0.0045(11)
C27 0.0427(16) 0.048(2) 0.0469(18) -0.0087(16) 0.0020(14) 0.0028(16)
O3 0.0523(14) 0.085(2) 0.0860(17) -0.0195(14) 0.0077(12) 0.0007(15)
C26 0.0389(15) 0.045(2) 0.0430(18) 0.0013(16) -0.0003(14) 0.0030(16)
N2 0.0592(17) 0.055(2) 0.0455(15) -0.0085(15) -0.0056(13) -0.0067(14)
C25 0.0404(16) 0.051(2) 0.0485(19) -0.0083(16) -0.0019(15) 0.0019(16)
N1 0.0473(15) 0.063(2) 0.0497(15) 0.0006(15) -0.0027(13) 0.0047(15)
F1 0.0632(12) 0.0949(18) 0.1007(16) -0.0268(13) 0.0126(11) -0.0043(13)
O2 0.0625(15) 0.0504(18) 0.119(2) -0.0049(13) 0.0233(14) 0.0027(15)
C24 0.0443(17) 0.049(2) 0.0424(18) 0.0000(17) 0.0010(14) -0.0006(16)
O1 0.0527(14) 0.078(2) 0.117(2) 0.0019(14) 0.0122(14) -0.0158(16)
C23 0.0500(18) 0.053(2) 0.0415(18) -0.0021(18) -0.0016(15) 0.0006(17)
C22 0.0516(18) 0.063(3) 0.049(2) -0.0173(18) 0.0011(16) 0.0040(18)
C21 0.051(2) 0.059(3) 0.051(2) -0.006(2) -0.0065(16) 0.0029(19)
C20 0.0440(19) 0.062(3) 0.063(2) -0.004(2) -0.0056(17) -0.0109(19)
C19 0.0437(17) 0.051(2) 0.0376(17) -0.0056(16) -0.0003(14) 0.0027(16)
C18 0.0426(17) 0.066(3) 0.062(2) -0.0160(19) -0.0021(16) 0.0035(19)
C17 0.0470(18) 0.058(2) 0.056(2) -0.0039(18) 0.0019(16) 0.0113(18)
C16 0.0457(17) 0.059(3) 0.0411(17) -0.0051(18) -0.0008(14) 0.0038(17)
C15 0.0577(19) 0.064(3) 0.0411(18) -0.0140(19) 0.0001(16) 0.0066(16)
C14 0.057(2) 0.056(3) 0.051(2) 0.0013(19) 0.0070(16) 0.0000(18)
C13 0.059(2) 0.060(3) 0.054(2) 0.000(2) 0.0037(17) 0.0042(19)
C12 0.056(2) 0.076(3) 0.056(2) 0.008(2) 0.0037(18) 0.012(2)
C11 0.066(2) 0.067(3) 0.067(2) 0.015(2) 0.0134(19) 0.008(2)
C10 0.086(3) 0.064(3) 0.065(2) -0.002(2) 0.007(2) -0.011(2)
C9 0.113(3) 0.091(3) 0.054(2) -0.027(3) -0.007(2) -0.019(2)
C8 0.057(2) 0.134(4) 0.093(3) 0.017(3) -0.017(2) 0.006(3)
C7 0.059(2) 0.089(4) 0.103(3) 0.014(2) 0.003(2) -0.015(3)
C6 0.103(3) 0.067(3) 0.117(4) -0.027(3) 0.017(3) 0.001(3)
C5 0.079(3) 0.064(3) 0.0453(19) -0.010(2) 0.0061(18) -0.0028(19)
C4 0.087(3) 0.055(3) 0.058(2) 0.010(2) 0.010(2) -0.006(2)
B 0.050(2) 0.079(4) 0.050(2) -0.010(2) 0.0032(19) -0.003(2)
C3 0.069(2) 0.082(3) 0.090(3) 0.017(2) -0.005(2) 0.002(2)
C2 0.082(3) 0.048(3) 0.126(4) -0.002(2) -0.003(2) -0.002(2)
C1 0.122(4) 0.069(4) 0.123(4) 0.022(3) 0.002(3) -0.018(3)

loop_
_atom_type_symbol
_atom_type_description
_atom_type_scat_dispersion_real
_atom_type_scat_dispersion_imag
_atom_type_scat_source
C C 0.0033 0.0016 'International Tables Vol C Tables 4.2.6.8 and 6.1.1.4'
H H 0.0000 0.0000 'International Tables Vol C Tables 4.2.6.8 and 6.1.1.4'
B B 0.0013 0.0007 'International Tables Vol C Tables 4.2.6.8 and 6.1.1.4'
N N 0.0061 0.0033 'International Tables Vol C Tables 4.2.6.8 and 6.1.1.4'
O O 0.0106 0.0060 'International Tables Vol C Tables 4.2.6.8 and 6.1.1.4'
F F 0.0171 0.0103 'International Tables Vol C Tables 4.2.6.8 and 6.1.1.4'

loop_
_geom_angle_atom_site_label_1
_geom_angle_atom_site_label_2
_geom_angle_atom_site_label_3
_geom_angle
_geom_angle_publ_flag
C25 O6 C18 118.2(2) ?
C26 O5 C17 118.1(2) ?
C21 O4 C7 116.6(3) ?
C26 C27 C24 120.1(3) ?
C26 C27 H27A 119.9 ?
C24 C27 H27A 119.9 ?
O5 C26 C27 125.8(3) ?
O5 C26 C25 114.2(2) ?
C27 C26 C25 120.0(3) ?
C5 N2 C23 108.0(3) ?
C5 N2 B 126.9(3) ?
C23 N2 B 125.1(3) ?
C22 C25 O6 125.6(3) ?
C22 C25 C26 119.8(3) ?
O6 C25 C26 114.6(3) ?
C12 N1 C16 107.9(3) ?
C12 N1 B 126.2(3) ?
C16 N1 B 125.7(3) ?
C20 O2 C2 118.2(3) ?
C15 C24 C27 119.2(3) ?
C15 C24 C19 121.4(3) ?
C27 C24 C19 119.3(3) ?
C19 C23 N2 120.1(3) ?
C19 C23 C13 132.0(3) ?
N2 C23 C13 107.8(3) ?
C25 C22 C15 119.8(3) ?
C25 C22 H22A 120.1 ?
C15 C22 H22A 120.1 ?
O3 C21 O4 123.7(3) ?
O3 C21 C17 123.0(4) ?
O4 C21 C17 113.3(3) ?
O1 C20 O2 126.1(4) ?
O1 C20 C18 126.2(3) ?
O2 C20 C18 107.7(3) ?
C23 C19 C16 121.8(3) ?
C23 C19 C24 119.7(3) ?
C16 C19 C24 118.5(3) ?
O6 C18 C20 113.8(3) ?
O6 C18 H18A 108.8 ?
C20 C18 H18A 108.8 ?
O6 C18 H18B 108.8 ?
C20 C18 H18B 108.8 ?
H18A C18 H18B 107.7 ?
O5 C17 C21 114.8(3) ?
O5 C17 H17A 108.6 ?
C21 C17 H17A 108.6 ?
O5 C17 H17B 108.6 ?
C21 C17 H17B 108.6 ?
H17A C17 H17B 107.5 ?
C19 C16 N1 119.4(3) ?
C19 C16 C14 132.9(3) ?
N1 C16 C14 107.7(3) ?
C24 C15 C22 121.0(3) ?
C24 C15 H15A 119.5 ?
C22 C15 H15A 119.5 ?
C11 C14 C16 106.4(3) ?
C11 C14 C10 124.1(4) ?
C16 C14 C10 129.5(3) ?
C4 C13 C23 105.9(3) ?
C4 C13 C3 124.6(3) ?
C23 C13 C3 129.5(3) ?
N1 C12 C11 109.3(3) ?
N1 C12 C8 123.5(4) ?
C11 C12 C8 127.2(4) ?
C14 C11 C12 108.7(3) ?
C14 C11 H11A 125.7 ?
C12 C11 H11A 125.7 ?
C14 C10 H10A 109.5 ?
C14 C10 H10B 109.5 ?
H10A C10 H10B 109.5 ?
C14 C10 H10C 109.5 ?
H10A C10 H10C 109.5 ?
H10B C10 H10C 109.5 ?
C5 C9 H9A 109.5 ?
C5 C9 H9B 109.5 ?
H9A C9 H9B 109.5 ?
C5 C9 H9C 109.5 ?
H9A C9 H9C 109.5 ?
H9B C9 H9C 109.5 ?
C12 C8 H8A 109.5 ?
C12 C8 H8B 109.5 ?
H8A C8 H8B 109.5 ?
C12 C8 H8C 109.5 ?
H8A C8 H8C 109.5 ?
H8B C8 H8C 109.5 ?
O4 C7 C1 107.1(3) ?
O4 C7 H7A 110.3 ?
C1 C7 H7A 110.3 ?
O4 C7 H7B 110.3 ?
C1 C7 H7B 110.3 ?
H7A C7 H7B 108.6 ?
C2 C6 H6A 109.5 ?
C2 C6 H6B 109.5 ?
H6A C6 H6B 109.5 ?
C2 C6 H6C 109.5 ?
H6A C6 H6C 109.5 ?
H6B C6 H6C 109.5 ?
N2 C5 C4 108.9(3) ?
N2 C5 C9 124.1(3) ?
C4 C5 C9 127.0(4) ?
C13 C4 C5 109.4(3) ?
C13 C4 H4A 125.3 ?
C5 C4 H4A 125.3 ?
F1 B F2 108.9(3) n
F1 B N1 110.3(3) n
F2 B N1 110.7(3) n
F1 B N2 110.2(3) n
F2 B N2 109.6(3) n
N1 B N2 107.2(3) n
C13 C3 H3A 109.5 ?
C13 C3 H3B 109.5 ?
H3A C3 H3B 109.5 ?
C13 C3 H3C 109.5 ?
H3A C3 H3C 109.5 ?
H3B C3 H3C 109.5 ?
C6 C2 O2 106.9(3) ?
C6 C2 H2A 110.3 ?
O2 C2 H2A 110.3 ?
C6 C2 H2B 110.3 ?
O2 C2 H2B 110.3 ?
H2A C2 H2B 108.6 ?
C7 C1 H1A 109.5 ?
C7 C1 H1B 109.5 ?
H1A C1 H1B 109.5 ?
C7 C1 H1C 109.5 ?
H1A C1 H1C 109.5 ?
H1B C1 H1C 109.5 ?

loop_
_geom_bond_atom_site_label_1
_geom_bond_atom_site_label_2
_geom_bond_distance
_geom_bond_publ_flag
B N1 1.533(5) y
B N2 1.537(5) y
B F1 1.382(4) ?
B F2 1.384(4) ?
O6 C25 1.377(3) ?
O6 C18 1.399(3) ?
O5 C26 1.373(3) ?
O5 C17 1.413(3) ?
O4 C21 1.328(4) ?
O4 C7 1.448(4) ?
C27 C26 1.377(4) ?
C27 C24 1.394(4) ?
C27 H27A 0.9300 ?
O3 C21 1.206(4) ?
C26 C25 1.389(4) ?
N2 C5 1.346(4) ?
N2 C23 1.402(4) ?
C25 C22 1.373(4) ?
N1 C12 1.345(4) ?
N1 C16 1.404(4) ?
O2 C20 1.323(4) ?
O2 C2 1.461(4) ?
C24 C15 1.365(4) ?
C24 C19 1.496(4) ?
O1 C20 1.180(4) ?
C23 C19 1.393(4) ?
C23 C13 1.432(4) ?
C22 C15 1.386(4) ?
C22 H22A 0.9300 ?
C21 C17 1.485(4) ?
C20 C18 1.508(5) ?
C19 C16 1.395(4) ?
C18 H18A 0.9700 ?
C18 H18B 0.9700 ?
C17 H17A 0.9700 ?
C17 H17B 0.9700 ?
C16 C14 1.415(5) ?
C15 H15A 0.9300 ?
C14 C11 1.377(4) ?
C14 C10 1.506(4) ?
C13 C4 1.366(5) ?
C13 C3 1.486(4) ?
C12 C11 1.392(5) ?
C12 C8 1.494(4) ?
C11 H11A 0.9300 ?
C10 H10A 0.9600 ?
C10 H10B 0.9600 ?
C10 H10C 0.9600 ?
C9 C5 1.487(5) ?
C9 H9A 0.9600 ?
C9 H9B 0.9600 ?
C9 H9C 0.9600 ?
C8 H8A 0.9600 ?
C8 H8B 0.9600 ?
C8 H8C 0.9600 ?
C7 C1 1.499(5) ?
C7 H7A 0.9700 ?
C7 H7B 0.9700 ?
C6 C2 1.448(5) ?
C6 H6A 0.9600 ?
C6 H6B 0.9600 ?
C6 H6C 0.9600 ?
C5 C4 1.398(5) ?
C4 H4A 0.9300 ?
C3 H3A 0.9600 ?
C3 H3B 0.9600 ?
C3 H3C 0.9600 ?
C2 H2A 0.9700 ?
C2 H2B 0.9700 ?
C1 H1A 0.9600 ?
C1 H1B 0.9600 ?
C1 H1C 0.9600 ?

loop_
_geom_torsion_atom_site_label_1
_geom_torsion_atom_site_label_2
_geom_torsion_atom_site_label_3
_geom_torsion_atom_site_label_4
_geom_torsion
_geom_torsion_publ_flag
C17 O5 C26 C27 6.0(4) ?
C17 O5 C26 C25 -174.1(3) ?
C24 C27 C26 O5 -179.7(3) ?
C24 C27 C26 C25 0.5(5) ?
C18 O6 C25 C22 2.3(5) ?
C18 O6 C25 C26 -177.8(3) ?
O5 C26 C25 C22 -178.9(3) ?
C27 C26 C25 C22 0.9(5) ?
O5 C26 C25 O6 1.1(4) ?
C27 C26 C25 O6 -179.0(3) ?
C26 C27 C24 C15 -1.5(5) ?
C26 C27 C24 C19 177.6(3) ?
C5 N2 C23 C19 -177.7(3) ?
B N2 C23 C19 1.5(5) ?
C5 N2 C23 C13 -0.7(4) ?
B N2 C23 C13 178.5(3) ?
O6 C25 C22 C15 178.6(3) ?
C26 C25 C22 C15 -1.3(5) ?
C7 O4 C21 O3 -3.2(5) ?
C7 O4 C21 C17 175.8(3) ?
C2 O2 C20 O1 -0.6(5) ?
C2 O2 C20 C18 178.2(3) ?
N2 C23 C19 C16 3.5(5) ?
C13 C23 C19 C16 -172.7(3) ?
N2 C23 C19 C24 -178.3(3) ?
C13 C23 C19 C24 5.5(5) ?
C15 C24 C19 C23 -98.2(4) ?
C27 C24 C19 C23 82.7(4) ?
C15 C24 C19 C16 80.1(4) ?
C27 C24 C19 C16 -99.0(3) ?
C25 O6 C18 C20 -73.6(4) ?
O1 C20 C18 O6 -6.4(5) ?
O2 C20 C18 O6 174.9(3) ?
C26 O5 C17 C21 69.4(4) ?
O3 C21 C17 O5 -167.7(3) ?
O4 C21 C17 O5 13.3(4) ?
C23 C19 C16 N1 -1.3(4) ?
C24 C19 C16 N1 -179.5(3) ?
C23 C19 C16 C14 179.4(3) ?
C24 C19 C16 C14 1.2(5) ?
C12 N1 C16 C19 179.2(3) ?
B N1 C16 C19 -6.1(5) ?
C12 N1 C16 C14 -1.3(3) ?
B N1 C16 C14 173.3(3) ?
C27 C24 C15 C22 1.1(5) ?
C19 C24 C15 C22 -178.0(3) ?
C25 C22 C15 C24 0.3(5) ?
C19 C16 C14 C11 -179.7(3) ?
N1 C16 C14 C11 0.9(3) ?
C19 C16 C14 C10 1.6(6) ?
N1 C16 C14 C10 -177.7(3) ?
C19 C23 C13 C4 176.6(3) ?
N2 C23 C13 C4 0.0(4) ?
C19 C23 C13 C3 -1.2(6) ?
N2 C23 C13 C3 -177.7(3) ?
C16 N1 C12 C11 1.2(4) ?
B N1 C12 C11 -173.4(3) ?
C16 N1 C12 C8 -179.6(3) ?
B N1 C12 C8 5.7(5) ?
C16 C14 C11 C12 -0.2(4) ?
C10 C14 C11 C12 178.5(3) ?
N1 C12 C11 C14 -0.6(4) ?
C8 C12 C11 C14 -179.7(3) ?
C21 O4 C7 C1 -174.3(3) ?
C23 N2 C5 C4 1.1(4) ?
B N2 C5 C4 -178.1(3) ?
C23 N2 C5 C9 180.0(3) ?
B N2 C5 C9 0.8(5) ?
C23 C13 C4 C5 0.6(4) ?
C3 C13 C4 C5 178.5(3) ?
N2 C5 C4 C13 -1.1(4) ?
C9 C5 C4 C13 -180.0(3) ?
C12 N1 B F1 63.3(4) n
C16 N1 B F1 -110.3(3) n
C12 N1 B F2 -57.2(4) n
C16 N1 B F2 129.1(3) n
C12 N1 B N2 -176.7(3) n
C16 N1 B N2 9.6(4) n
C5 N2 B F1 -68.2(4) n
C23 N2 B F1 112.8(4) n
C5 N2 B F2 51.7(5) n
C23 N2 B F2 -127.4(3) n
C5 N2 B N1 171.8(3) n
C23 N2 B N1 -7.2(4) n
C20 O2 C2 C6 -162.9(3) ?

loop_
_cod_related_entry_id
_cod_related_entry_database
_cod_related_entry_code
1 ChemSpider 21124182
